data_7022665
loop_
_publ_author_name
'Anwar, Muhammad U.'
'Dawe, Louise N.'
'Tandon, Santokh S.'
'Bunge, Scott D.'
'Thompson, Laurence K.'

_publ_section_title
;
 Polynuclear lanthanide (Ln) complexes of a tri-functional hydrazone
 ligand--mononuclear (Dy), dinuclear (Yb, Tm), tetranuclear (Gd), and
 hexanuclear (Gd, Dy, Tb) examples.
;
_journal_issue 21
_journal_name_full 'Dalton transactions (Cambridge, England : 2003)'
_journal_page_first 7781
_journal_page_last 7794
_journal_paper_doi 10.1039/c3dt32732a
_journal_volume 42
_journal_year 2013
_chemical_formula_moiety 'C84 H100 Gd6 N19 O45'
_chemical_formula_sum 'C84 H100 Gd6 N19 O45'
_chemical_formula_weight 3039.31
_chemical_name_systematic
;
?
;
_space_group_IT_number 2
_symmetry_cell_setting triclinic
_symmetry_Int_Tables_number 2
_symmetry_space_group_name_Hall '-P 1'
_symmetry_space_group_name_H-M 'P -1'
_atom_sites_solution_hydrogens geom
_atom_sites_solution_primary direct
_atom_sites_solution_secondary difmap
_audit_creation_method SHELXL-97
_cell_angle_alpha 80.002(6)
_cell_angle_beta 68.785(5)
_cell_angle_gamma 75.752(5)
_cell_formula_units_Z 2
_cell_length_a 17.8448(13)
_cell_length_b 18.4743(14)
_cell_length_c 20.2807(15)
_cell_measurement_reflns_used 39802
_cell_measurement_temperature 163(2)
_cell_measurement_theta_max 27.5
_cell_measurement_theta_min 3.0
_cell_volume 6014.6(8)
_computing_cell_refinement 'CrystalClear-SM Expert 2.0 r4 (Rigaku, 2009)'
_computing_data_collection 'CrystalClear-SM Expert 2.0 r4 (Rigaku, 2009)'
_computing_data_reduction 'CrystalClear-SM Expert 2.0 r4 (Rigaku, 2009)'
_computing_molecular_graphics 'CrystalStructure 4.0'
_computing_publication_material 'CrystalStructure 4.0 (Rigaku, 2010)'
_computing_structure_refinement 'SHELXL-97: Acta Cryst.2008, A64, 112-122'
_computing_structure_solution 'SHELXS-97: Acta Cryst.2008, A64, 112-122'
_diffrn_ambient_temperature 163(2)
_diffrn_detector_area_resol_mean 14.63
_diffrn_measured_fraction_theta_full 0.991
_diffrn_measured_fraction_theta_max 0.991
_diffrn_measurement_device_type 'Rigaku Saturn'
_diffrn_measurement_method \w
_diffrn_radiation_monochromator 'graphite - Rigaku SHINE'
_diffrn_radiation_source 'fine-focus sealed tube'
_diffrn_radiation_type MoK\a
_diffrn_radiation_wavelength 0.71075
_diffrn_reflns_av_R_equivalents 0.0694
_diffrn_reflns_av_sigmaI/netI 0.1077
_diffrn_reflns_limit_h_max 22
_diffrn_reflns_limit_h_min -20
_diffrn_reflns_limit_k_max 23
_diffrn_reflns_limit_k_min -22
_diffrn_reflns_limit_l_max 25
_diffrn_reflns_limit_l_min 0
_diffrn_reflns_number 51765
_diffrn_reflns_theta_full 26.50
_diffrn_reflns_theta_max 26.50
_diffrn_reflns_theta_min 3.00
_exptl_absorpt_coefficient_mu 3.347
_exptl_absorpt_correction_T_max 0.668
_exptl_absorpt_correction_T_min 0.413
_exptl_absorpt_correction_type multi-scan
_exptl_absorpt_process_details 'Jacobson, R. (1998) Private communication'
_exptl_crystal_colour Yellow
_exptl_crystal_density_diffrn 1.678
_exptl_crystal_density_method 'not measured'
_exptl_crystal_description Prism
_exptl_crystal_F_000 2962
_exptl_crystal_size_max 0.43
_exptl_crystal_size_mid 0.42
_exptl_crystal_size_min 0.12
_platon_squeeze_details
;
The Platon SQUEEZE procedure was applied to recover 270 electrons per
unit cell in three voids that were sufficiently large to contain a small
molecule (total volume 1153 ^A^3); that is 135 electrons
per formula unit. Void 1 and 2 are considered to each contain a water
molecule (10 electrons; one water molecule per formula unit), while
void 4 is sufficiently large, and contains enough electrons, to account
for the missing 0.5 protonated triethylamine (51 electrons), as well as
six additional water molecules. These have been included in the formula
for the calculation of intensive properties.
PLATON Reference : Spek, A.L. (2003), J.Appl.Cryst. 36, 7-13.
;
_refine_diff_density_max 12.756
_refine_diff_density_min -2.631
_refine_diff_density_rms 0.333
_refine_ls_extinction_method none
_refine_ls_goodness_of_fit_ref 1.054
_refine_ls_hydrogen_treatment constr
_refine_ls_matrix_type full
_refine_ls_number_parameters 1341
_refine_ls_number_reflns 24712
_refine_ls_number_restraints 182
_refine_ls_restrained_S_all 1.060
_refine_ls_R_factor_all 0.1023
_refine_ls_R_factor_gt 0.0925
_refine_ls_shift/su_max 0.001
_refine_ls_shift/su_mean 0.000
_refine_ls_structure_factor_coef Fsqd
_refine_ls_weighting_details 'calc w=1/[\s^2^(Fo^2^)+(0.1358P)^2^+122.7354P] where P=(Fo^2^+2Fc^2^)/3'
_refine_ls_weighting_scheme calc
_refine_ls_wR_factor_gt 0.2478
_refine_ls_wR_factor_ref 0.2571
_reflns_number_gt 20749
_reflns_number_total 24712
_reflns_threshold_expression >2sigma(I)
_cod_data_source_file c3dt32732a.txt
_cod_data_source_block 1_Revised
_cod_database_code 7022665

loop_
_symmetry_equiv_pos_as_xyz
'x, y, z'
'-x, -y, -z'

loop_
_atom_site_label
_atom_site_type_symbol
_atom_site_fract_x
_atom_site_fract_y
_atom_site_fract_z
_atom_site_U_iso_or_equiv
_atom_site_adp_type
_atom_site_occupancy
_atom_site_symmetry_multiplicity
_atom_site_calc_flag
_atom_site_refinement_flags
Gd1 Gd 0.79416(3) -0.20607(3) 0.26596(3) 0.02614(14) Uani 1 1 d .
Gd2 Gd 0.87117(3) -0.02007(3) 0.25063(3) 0.01988(13) Uani 1 1 d .
Gd3 Gd 0.93281(3) 0.17412(3) 0.23392(3) 0.02175(14) Uani 1 1 d .
Gd4 Gd 0.63642(3) -0.01978(3) 0.25080(3) 0.02098(13) Uani 1 1 d .
Gd5 Gd 0.71022(3) 0.18256(3) 0.23389(3) 0.02327(14) Uani 1 1 d .
Gd6 Gd 0.49087(3) 0.17472(3) 0.23585(3) 0.02677(15) Uani 1 1 d .
O1 O 0.6414(6) -0.3428(7) 0.1988(7) 0.062(3) Uani 1 1 d D
O2 O 0.7514(5) -0.2737(5) 0.2087(5) 0.040(2) Uani 1 1 d .
O3 O 0.9115(4) -0.1488(4) 0.2289(4) 0.0262(16) Uani 1 1 d .
O4 O 1.0890(5) -0.0282(6) 0.1543(5) 0.042(2) Uani 1 1 d .
H4 H 1.1212 -0.0465 0.1773 0.050 Uiso 1 1 calc R
O5 O 1.2095(5) 0.0463(5) 0.1696(5) 0.043(2) Uani 1 1 d D
O6 O 1.0658(4) 0.1293(5) 0.1757(4) 0.0305(17) Uani 1 1 d .
O7 O 0.8231(4) 0.2458(4) 0.1933(4) 0.0248(15) Uani 1 1 d .
O8 O 0.6383(7) 0.3315(6) 0.1185(8) 0.066(4) Uani 1 1 d .
H8 H 0.5944 0.3239 0.1502 0.079 Uiso 1 1 calc R
O9 O 0.4580(10) 0.4318(8) 0.1537(12) 0.107(6) Uani 1 1 d DU
O10 O 0.4710(7) 0.2859(5) 0.1712(6) 0.052(3) Uani 1 1 d .
O11 O 0.5259(4) 0.0472(4) 0.2103(4) 0.0211(14) Uani 1 1 d .
O12 O 0.6185(5) -0.1632(5) 0.1591(5) 0.0352(19) Uani 1 1 d .
H12 H 0.6498 -0.1855 0.1820 0.042 Uiso 1 1 calc R
O13 O 0.2685(5) 0.0467(5) 0.3266(6) 0.043(2) Uani 1 1 d D
O14 O 0.3765(5) 0.1304(6) 0.3021(5) 0.043(2) Uani 1 1 d .
O15 O 0.5701(5) 0.2446(5) 0.2641(5) 0.0360(19) Uani 1 1 d .
O16 O 0.7183(6) 0.3368(7) 0.3174(8) 0.064(4) Uani 1 1 d .
H16 H 0.7637 0.3073 0.3120 0.077 Uiso 1 1 calc R
O17 O 0.8571(7) 0.4275(5) 0.2830(6) 0.051(2) Uani 1 1 d D
O18 O 0.9108(7) 0.2851(5) 0.2794(5) 0.044(2) Uani 1 1 d .
O19 O 0.9519(4) 0.0454(4) 0.2808(4) 0.0241(15) Uani 1 1 d .
O20 O 0.9542(5) -0.1672(4) 0.3637(5) 0.0351(19) Uani 1 1 d .
H20 H 0.9393 -0.1901 0.3397 0.042 Uiso 1 1 calc R
O21 O 1.0106(7) -0.3410(8) 0.3586(7) 0.069(3) Uani 1 1 d DU
O22 O 0.8673(6) -0.2753(5) 0.3336(5) 0.045(2) Uani 1 1 d .
O23 O 0.6516(4) -0.1492(4) 0.2948(4) 0.0280(17) Uani 1 1 d .
O24 O 0.4233(5) -0.0294(6) 0.3496(6) 0.044(2) Uani 1 1 d .
H24 H 0.4209 0.0099 0.3218 0.053 Uiso 1 1 calc R
O25 O 0.7761(4) -0.0992(4) 0.3292(4) 0.0269(16) Uani 1 1 d .
O26 O 0.6464(5) -0.0363(5) 0.3718(5) 0.0327(18) Uani 1 1 d .
O27 O 0.7656(4) -0.0970(4) 0.1843(4) 0.0248(15) Uani 1 1 d .
O28 O 0.8674(5) -0.0349(4) 0.1327(4) 0.0290(17) Uani 1 1 d .
O29 O 0.7954(4) 0.0363(5) 0.3646(4) 0.0295(17) Uani 1 1 d .
O30 O 0.7958(4) 0.1542(4) 0.3102(4) 0.0255(16) Uani 1 1 d .
O31 O 0.9031(4) 0.0911(4) 0.1694(4) 0.0243(15) Uani 1 1 d .
O32 O 0.8104(4) 0.1426(4) 0.1164(4) 0.0285(16) Uani 1 1 d .
O33 O 0.6366(4) 0.1542(4) 0.1627(4) 0.0277(16) Uani 1 1 d .
O34 O 0.6869(4) 0.0391(5) 0.1274(4) 0.0284(17) Uani 1 1 d .
O35 O 0.6277(5) 0.1408(5) 0.3586(5) 0.0345(19) Uani 1 1 d .
O36 O 0.5579(4) 0.0897(4) 0.3145(4) 0.0265(16) Uani 1 1 d .
O37 O 0.7388(4) 0.0470(4) 0.2441(5) 0.0294(18) Uani 1 1 d .
N1 N 0.9165(6) -0.2592(6) 0.1631(5) 0.032(2) Uani 1 1 d .
N2 N 0.9890(6) -0.2308(6) 0.1446(5) 0.030(2) Uani 1 1 d .
N3 N 1.0253(5) -0.0668(5) 0.1765(5) 0.0254(19) Uani 1 1 d .
N4 N 0.9736(6) 0.2520(5) 0.1155(5) 0.0265(19) Uani 1 1 d .
N5 N 0.9113(6) 0.2976(6) 0.0907(6) 0.034(2) Uani 1 1 d .
N6 N 0.7035(6) 0.2982(6) 0.1421(6) 0.037(2) Uani 1 1 d .
N7 N 0.4709(6) 0.1501(6) 0.1246(6) 0.033(2) Uani 1 1 d .
N8 N 0.4852(6) 0.0754(6) 0.1103(5) 0.030(2) Uani 1 1 d .
N9 N 0.5910(5) -0.0891(5) 0.1745(5) 0.0272(19) Uani 1 1 d .
N10 N 0.4166(6) 0.2536(6) 0.3372(6) 0.036(2) Uani 1 1 d .
N11 N 0.4578(7) 0.3017(7) 0.3541(8) 0.052(3) Uani 1 1 d .
N12 N 0.6652(6) 0.3013(6) 0.3030(7) 0.044(3) Uani 1 1 d .
N13 N 0.9622(5) 0.1470(5) 0.3502(5) 0.0284(17) Uani 1 1 d DU
N14 N 0.9805(6) 0.0701(6) 0.3763(5) 0.030(2) Uani 1 1 d D
N15 N 0.9474(5) -0.0915(5) 0.3378(5) 0.028(2) Uani 1 1 d .
N16 N 0.6962(6) -0.2608(6) 0.3788(5) 0.030(2) Uani 1 1 d .
N17 N 0.6116(6) -0.2320(6) 0.3952(6) 0.036(2) Uani 1 1 d .
N18 N 0.5049(5) -0.0683(5) 0.3333(5) 0.028(2) Uani 1 1 d .
C1 C 0.5785(15) -0.371(2) 0.1917(16) 0.126(12) Uani 1 1 d D
H1A H 0.5538 -0.3355 0.1597 0.151 Uiso 1 1 calc R
H1B H 0.5366 -0.3766 0.2384 0.151 Uiso 1 1 calc R
H1C H 0.6013 -0.4194 0.1722 0.151 Uiso 1 1 calc R
C2 C 0.7217(8) -0.3637(7) 0.1574(7) 0.039(3) Uani 1 1 d .
C3 C 0.7469(10) -0.4194(8) 0.1124(8) 0.048(3) Uani 1 1 d .
H3 H 0.7082 -0.4439 0.1079 0.058 Uiso 1 1 calc R
C4 C 0.8318(11) -0.4395(9) 0.0726(8) 0.057(4) Uani 1 1 d .
H4A H 0.8496 -0.4775 0.0410 0.069 Uiso 1 1 calc R
C5 C 0.8883(10) -0.4052(7) 0.0792(7) 0.043(3) Uani 1 1 d .
H5 H 0.9449 -0.4199 0.0530 0.051 Uiso 1 1 calc R
C6 C 0.8619(8) -0.3482(6) 0.1247(7) 0.033(3) Uani 1 1 d .
C7 C 0.7788(8) -0.3271(7) 0.1658(7) 0.036(3) Uani 1 1 d .
C8 C 0.9260(8) -0.3115(6) 0.1243(7) 0.036(3) Uani 1 1 d .
H8A H 0.9797 -0.3277 0.0925 0.043 Uiso 1 1 calc R
C9 C 0.9788(7) -0.1743(7) 0.1787(7) 0.031(2) Uani 1 1 d .
C10 C 1.0475(6) -0.1331(7) 0.1570(6) 0.028(2) Uani 1 1 d .
C11 C 1.1329(8) -0.1680(9) 0.1166(7) 0.045(3) Uani 1 1 d .
H11A H 1.1384 -0.1674 0.0666 0.054 Uiso 1 1 calc R
H11B H 1.1457 -0.2200 0.1365 0.054 Uiso 1 1 calc R
H11C H 1.1710 -0.1397 0.1199 0.054 Uiso 1 1 calc R
C12 C 1.2844(8) -0.0079(10) 0.1581(11) 0.068(5) Uani 1 1 d D
H12A H 1.3047 -0.0214 0.1092 0.081 Uiso 1 1 calc R
H12B H 1.2746 -0.0528 0.1911 0.081 Uiso 1 1 calc R
H12C H 1.3253 0.0133 0.1661 0.081 Uiso 1 1 calc R
C13 C 1.2097(7) 0.1087(7) 0.1213(7) 0.032(3) Uani 1 1 d .
C14 C 1.2793(7) 0.1293(6) 0.0705(7) 0.035(3) Uani 1 1 d .
H14 H 1.3318 0.0991 0.0668 0.042 Uiso 1 1 calc R
C15 C 1.2725(8) 0.1931(8) 0.0257(8) 0.045(3) Uani 1 1 d .
H15 H 1.3207 0.2088 -0.0065 0.054 Uiso 1 1 calc R
C16 C 1.1963(7) 0.2353(8) 0.0264(7) 0.036(3) Uani 1 1 d .
H16A H 1.1927 0.2778 -0.0070 0.043 Uiso 1 1 calc R
C17 C 1.1230(7) 0.2147(7) 0.0775(6) 0.033(3) Uani 1 1 d .
C18 C 1.1278(7) 0.1511(6) 0.1269(6) 0.028(2) Uani 1 1 d .
C19 C 1.0469(7) 0.2570(7) 0.0730(6) 0.029(2) Uani 1 1 d .
H19A H 1.0500 0.2940 0.0337 0.035 Uiso 1 1 calc R
C20 C 0.8400(7) 0.2876(6) 0.1333(7) 0.031(2) Uani 1 1 d .
C21 C 0.7702(8) 0.3248(7) 0.1075(8) 0.039(3) Uani 1 1 d .
C22 C 0.7811(11) 0.3781(10) 0.0403(11) 0.074(6) Uani 1 1 d .
H22A H 0.7609 0.3607 0.0081 0.089 Uiso 1 1 calc R
H22B H 0.8394 0.3796 0.0170 0.089 Uiso 1 1 calc R
H22C H 0.7501 0.4285 0.0525 0.089 Uiso 1 1 calc R
C23 C 0.469(2) 0.5056(13) 0.135(2) 0.157(11) Uani 1 1 d DU
H23A H 0.4170 0.5387 0.1351 0.189 Uiso 1 1 calc R
H23B H 0.5103 0.5096 0.0880 0.189 Uiso 1 1 calc R
H23C H 0.4876 0.5204 0.1701 0.189 Uiso 1 1 calc R
C24 C 0.4429(10) 0.3970(9) 0.1021(11) 0.060(4) Uani 1 1 d U
C25 C 0.4233(15) 0.4350(12) 0.0425(14) 0.090(6) Uani 1 1 d U
H25 H 0.4183 0.4879 0.0335 0.108 Uiso 1 1 calc R
C26 C 0.4111(17) 0.3936(13) -0.0039(15) 0.099(6) Uani 1 1 d U
H26 H 0.3983 0.4195 -0.0444 0.119 Uiso 1 1 calc R
C27 C 0.4172(15) 0.3177(11) 0.0075(12) 0.082(5) Uani 1 1 d U
H27 H 0.4050 0.2912 -0.0223 0.098 Uiso 1 1 calc R
C28 C 0.4432(10) 0.2782(9) 0.0675(9) 0.052(3) Uani 1 1 d U
C29 C 0.4532(8) 0.3180(8) 0.1166(9) 0.045(3) Uani 1 1 d U
C30 C 0.4570(10) 0.1975(8) 0.0712(8) 0.048(4) Uani 1 1 d .
H30 H 0.4560 0.1766 0.0321 0.058 Uiso 1 1 calc R
C31 C 0.5154(6) 0.0291(6) 0.1547(6) 0.025(2) Uani 1 1 d .
C32 C 0.5437(6) -0.0529(7) 0.1407(6) 0.026(2) Uani 1 1 d .
C33 C 0.5187(9) -0.0790(8) 0.0871(8) 0.048(4) Uani 1 1 d .
H33A H 0.5652 -0.0849 0.0427 0.058 Uiso 1 1 calc R
H33B H 0.4728 -0.0420 0.0782 0.058 Uiso 1 1 calc R
H33C H 0.5018 -0.1273 0.1054 0.058 Uiso 1 1 calc R
C34 C 0.2155(9) -0.0057(9) 0.3475(10) 0.059(4) Uani 1 1 d D
H34A H 0.2096 -0.0270 0.3964 0.070 Uiso 1 1 calc R
H34B H 0.2389 -0.0460 0.3158 0.070 Uiso 1 1 calc R
H34C H 0.1616 0.0198 0.3446 0.070 Uiso 1 1 calc R
C35 C 0.2448(5) 0.1089(6) 0.3621(5) 0.036(3) Uani 1 1 d DU
C36 C 0.1628(6) 0.1269(5) 0.4057(5) 0.051(3) Uani 1 1 d DU
H36 H 0.1247 0.0958 0.4136 0.061 Uiso 1 1 calc R
C37 C 0.1412(6) 0.1943(5) 0.4368(5) 0.031(2) Uani 1 1 d DU
H37 H 0.0858 0.2115 0.4648 0.037 Uiso 1 1 calc R
C38 C 0.2001(5) 0.2367(6) 0.4272(5) 0.045(3) Uani 1 1 d DU
H38 H 0.1839 0.2805 0.4516 0.055 Uiso 1 1 calc R
C39 C 0.2818(5) 0.2175(5) 0.3832(5) 0.035(3) Uani 1 1 d DU
C40 C 0.3044(5) 0.1512(5) 0.3501(5) 0.030(2) Uani 1 1 d DU
C41 C 0.3409(7) 0.2617(8) 0.3802(7) 0.038(3) Uani 1 1 d .
H41 H 0.3226 0.2993 0.4122 0.045 Uiso 1 1 calc R
C42 C 0.5348(8) 0.2895(7) 0.3158(8) 0.042(3) Uani 1 1 d .
C43 C 0.5908(9) 0.3299(9) 0.3299(11) 0.065(5) Uani 1 1 d .
C44 C 0.5546(11) 0.3920(17) 0.3787(18) 0.144(16) Uani 1 1 d .
H44A H 0.5849 0.3851 0.4119 0.173 Uiso 1 1 calc R
H44B H 0.4969 0.3906 0.4054 0.173 Uiso 1 1 calc R
H44C H 0.5586 0.4405 0.3505 0.173 Uiso 1 1 calc R
C45 C 0.8214(16) 0.5055(9) 0.2863(13) 0.092(7) Uani 1 1 d D
H45A H 0.8578 0.5312 0.2961 0.111 Uiso 1 1 calc R
H45B H 0.7681 0.5119 0.3244 0.111 Uiso 1 1 calc R
H45C H 0.8140 0.5270 0.2409 0.111 Uiso 1 1 calc R
C46 C 0.8828(7) 0.3939(7) 0.3357(8) 0.055(4) Uani 1 1 d D
C47 C 0.8781(9) 0.4258(9) 0.3948(8) 0.076(6) Uani 1 1 d D
H47 H 0.8606 0.4786 0.3964 0.092 Uiso 1 1 calc R
C48 C 0.8989(9) 0.3817(8) 0.4525(8) 0.084(7) Uani 1 1 d D
H48 H 0.8951 0.4046 0.4923 0.101 Uiso 1 1 calc R
C49 C 0.9247(7) 0.3052(7) 0.4503(8) 0.062(5) Uani 1 1 d D
H49 H 0.9386 0.2762 0.4893 0.074 Uiso 1 1 calc R
C50 C 0.9315(6) 0.2681(6) 0.3926(6) 0.036(2) Uani 1 1 d DU
C51 C 0.9098(6) 0.3139(6) 0.3341(6) 0.039(3) Uani 1 1 d D
C52 C 0.9457(5) 0.1821(6) 0.4058(6) 0.0315(18) Uani 1 1 d DU
H52 H 0.9427 0.1564 0.4513 0.038 Uiso 1 1 calc R
C53 C 0.9719(6) 0.0259(6) 0.3391(5) 0.025(2) Uani 1 1 d .
C54 C 0.9804(7) -0.0559(6) 0.3662(7) 0.031(2) Uani 1 1 d .
C55 C 1.0204(9) -0.0869(8) 0.4208(8) 0.047(4) Uani 1 1 d .
H55A H 0.9782 -0.0935 0.4673 0.057 Uiso 1 1 calc R
H55B H 1.0529 -0.0522 0.4229 0.057 Uiso 1 1 calc R
H55C H 1.0563 -0.1355 0.4083 0.057 Uiso 1 1 calc R
C56 C 1.0386(18) -0.3608(18) 0.2874(12) 0.136(10) Uani 1 1 d DU
H56A H 1.0012 -0.3311 0.2628 0.164 Uiso 1 1 calc R
H56B H 1.0399 -0.4143 0.2881 0.164 Uiso 1 1 calc R
H56C H 1.0938 -0.3506 0.2625 0.164 Uiso 1 1 calc R
C57 C 0.9375(9) -0.3640(7) 0.4012(8) 0.041(3) Uani 1 1 d .
C58 C 0.9356(10) -0.4161(7) 0.4593(8) 0.047(3) Uani 1 1 d .
H58 H 0.9850 -0.4381 0.4691 0.057 Uiso 1 1 calc R
C59 C 0.8625(10) -0.4368(8) 0.5035(8) 0.047(3) Uani 1 1 d .
H59 H 0.8623 -0.4737 0.5425 0.057 Uiso 1 1 calc R
C60 C 0.7911(10) -0.4042(7) 0.4909(8) 0.044(3) Uani 1 1 d .
H60 H 0.7413 -0.4185 0.5212 0.052 Uiso 1 1 calc R
C61 C 0.7907(8) -0.3482(6) 0.4322(7) 0.035(3) Uani 1 1 d .
C62 C 0.8643(8) -0.3274(7) 0.3865(7) 0.036(3) Uani 1 1 d .
C63 C 0.7113(7) -0.3118(6) 0.4278(6) 0.032(2) Uani 1 1 d .
H63 H 0.6651 -0.3266 0.4644 0.038 Uiso 1 1 calc R
C64 C 0.5965(7) -0.1745(7) 0.3489(6) 0.027(2) Uani 1 1 d .
C65 C 0.5103(7) -0.1325(7) 0.3652(6) 0.032(3) Uani 1 1 d .
C66 C 0.4415(8) -0.1685(10) 0.4174(7) 0.050(4) Uani 1 1 d .
H66A H 0.4370 -0.1630 0.4660 0.060 Uiso 1 1 calc R
H66B H 0.4532 -0.2219 0.4106 0.060 Uiso 1 1 calc R
H66C H 0.3898 -0.1439 0.4094 0.060 Uiso 1 1 calc R
C67 C 0.7103(7) -0.0755(8) 0.3824(6) 0.033(3) Uani 1 1 d .
C68 C 0.7132(7) -0.0944(8) 0.4558(6) 0.035(3) Uani 1 1 d .
H68A H 0.6815 -0.0522 0.4842 0.042 Uiso 1 1 calc R
H68B H 0.7703 -0.1044 0.4544 0.042 Uiso 1 1 calc R
H68C H 0.6897 -0.1391 0.4773 0.042 Uiso 1 1 calc R
C69 C 0.8190(6) -0.0726(6) 0.1282(6) 0.026(2) Uani 1 1 d .
C70 C 0.8247(8) -0.0906(8) 0.0576(6) 0.037(3) Uani 1 1 d .
H70A H 0.8444 -0.0508 0.0213 0.044 Uiso 1 1 calc R
H70B H 0.7704 -0.0945 0.0589 0.044 Uiso 1 1 calc R
H70C H 0.8630 -0.1384 0.0462 0.044 Uiso 1 1 calc R
C71 C 0.7831(6) 0.1060(7) 0.3672(6) 0.025(2) Uani 1 1 d .
C72 C 0.7536(8) 0.1377(8) 0.4379(7) 0.041(3) Uani 1 1 d .
H72A H 0.7235 0.1037 0.4750 0.050 Uiso 1 1 calc R
H72B H 0.7174 0.1868 0.4357 0.050 Uiso 1 1 calc R
H72C H 0.8009 0.1434 0.4490 0.050 Uiso 1 1 calc R
C73 C 0.8823(6) 0.1115(7) 0.1123(6) 0.026(2) Uani 1 1 d .
C74 C 0.9465(7) 0.0995(8) 0.0425(6) 0.037(3) Uani 1 1 d .
H74A H 0.9284 0.0726 0.0153 0.044 Uiso 1 1 calc R
H74B H 0.9972 0.0698 0.0494 0.044 Uiso 1 1 calc R
H74C H 0.9564 0.1481 0.0166 0.044 Uiso 1 1 calc R
C75 C 0.6687(6) 0.1082(7) 0.1138(6) 0.026(2) Uani 1 1 d .
C76 C 0.6838(8) 0.1410(8) 0.0370(6) 0.039(3) Uani 1 1 d .
H76A H 0.7253 0.1052 0.0054 0.047 Uiso 1 1 calc R
H76B H 0.7034 0.1879 0.0298 0.047 Uiso 1 1 calc R
H76C H 0.6326 0.1511 0.0265 0.047 Uiso 1 1 calc R
C77 C 0.5694(7) 0.1101(7) 0.3660(6) 0.029(2) Uani 1 1 d .
C78 C 0.5078(8) 0.0985(9) 0.4391(7) 0.043(3) Uani 1 1 d .
H78A H 0.5367 0.0787 0.4734 0.052 Uiso 1 1 calc R
H78B H 0.4756 0.0626 0.4386 0.052 Uiso 1 1 calc R
H78C H 0.4710 0.1464 0.4529 0.052 Uiso 1 1 calc R
N19 N 1.1684(14) 0.3578(11) 0.2119(13) 0.056(6) Uani 0.50 1 d PDU
H19 H 1.1231 0.3598 0.1988 0.067 Uiso 0.50 1 calc PR
C79 C 1.2046(16) 0.2751(12) 0.2099(17) 0.052(6) Uani 0.50 1 d PDU
H79A H 1.2219 0.2619 0.1606 0.062 Uiso 0.50 1 calc PR
H79B H 1.2540 0.2640 0.2243 0.062 Uiso 0.50 1 calc PR
C80 C 1.1463(17) 0.2282(18) 0.2571(15) 0.057(8) Uani 0.50 1 d PDU
H80A H 1.1204 0.2476 0.3038 0.069 Uiso 0.50 1 calc PR
H80B H 1.1759 0.1764 0.2623 0.069 Uiso 0.50 1 calc PR
H80C H 1.1041 0.2293 0.2364 0.069 Uiso 0.50 1 calc PR
C81 C 1.126(3) 0.389(2) 0.2820(18) 0.082(9) Uani 0.50 1 d PDU
H81A H 1.0877 0.3546 0.3058 0.099 Uiso 0.50 1 calc PR
H81B H 1.1703 0.3714 0.3035 0.099 Uiso 0.50 1 calc PR
C82 C 1.081(3) 0.457(3) 0.319(3) 0.121(16) Uani 0.50 1 d PDU
H82A H 1.1092 0.4985 0.2962 0.145 Uiso 0.50 1 calc PR
H82B H 1.0785 0.4471 0.3689 0.145 Uiso 0.50 1 calc PR
H82C H 1.0252 0.4698 0.3171 0.145 Uiso 0.50 1 calc PR
C83 C 1.220(2) 0.3965(19) 0.146(2) 0.091(11) Uani 0.50 1 d PDU
H83A H 1.2701 0.4012 0.1539 0.110 Uiso 0.50 1 calc PR
H83B H 1.2378 0.3637 0.1069 0.110 Uiso 0.50 1 calc PR
C84 C 1.181(3) 0.473(2) 0.121(3) 0.126(18) Uani 0.50 1 d PDU
H84A H 1.1658 0.4691 0.0799 0.151 Uiso 0.50 1 calc PR
H84B H 1.2202 0.5065 0.1067 0.151 Uiso 0.50 1 calc PR
H84C H 1.1321 0.4929 0.1592 0.151 Uiso 0.50 1 calc PR

loop_
_atom_site_aniso_label
_atom_site_aniso_U_11
_atom_site_aniso_U_22
_atom_site_aniso_U_33
_atom_site_aniso_U_23
_atom_site_aniso_U_13
_atom_site_aniso_U_12
Gd1 0.0200(3) 0.0243(3) 0.0310(3) -0.0021(2) -0.0031(2) -0.0073(2)
Gd2 0.0132(2) 0.0238(3) 0.0210(3) -0.00078(19) -0.00240(18) -0.00673(18)
Gd3 0.0163(2) 0.0259(3) 0.0246(3) 0.0011(2) -0.00724(19) -0.00888(19)
Gd4 0.0123(2) 0.0256(3) 0.0237(3) -0.0067(2) -0.00120(19) -0.00576(18)
Gd5 0.0152(2) 0.0259(3) 0.0309(3) -0.0067(2) -0.0075(2) -0.00545(19)
Gd6 0.0141(2) 0.0303(3) 0.0376(3) -0.0155(2) -0.0060(2) -0.00286(19)
O1 0.040(6) 0.057(7) 0.099(9) -0.025(6) -0.023(6) -0.015(5)
O2 0.039(5) 0.040(5) 0.039(5) -0.017(4) 0.000(4) -0.015(4)
O3 0.019(3) 0.022(4) 0.035(4) -0.010(3) -0.002(3) -0.006(3)
O4 0.020(4) 0.051(6) 0.051(6) -0.006(4) -0.001(4) -0.018(4)
O5 0.021(4) 0.034(5) 0.064(6) 0.001(4) -0.007(4) -0.002(3)
O6 0.016(3) 0.035(4) 0.038(4) 0.006(3) -0.010(3) -0.005(3)
O7 0.020(3) 0.023(4) 0.036(4) 0.001(3) -0.016(3) -0.006(3)
O8 0.049(6) 0.049(6) 0.122(11) 0.030(7) -0.069(7) -0.015(5)
O9 0.093(10) 0.050(7) 0.206(18) -0.028(10) -0.074(12) -0.018(7)
O10 0.073(7) 0.031(5) 0.069(7) -0.016(5) -0.045(6) 0.000(5)
O11 0.015(3) 0.027(4) 0.025(4) -0.014(3) -0.008(3) -0.001(3)
O12 0.032(4) 0.028(4) 0.052(5) -0.017(4) -0.018(4) -0.002(3)
O13 0.028(4) 0.042(5) 0.065(6) -0.018(5) -0.011(4) -0.012(4)
O14 0.015(4) 0.054(6) 0.058(6) -0.033(5) 0.001(4) -0.007(4)
O15 0.018(4) 0.039(5) 0.047(5) -0.015(4) -0.005(3) 0.000(3)
O16 0.030(5) 0.063(7) 0.119(10) -0.052(7) -0.032(6) -0.003(5)
O17 0.059(6) 0.040(5) 0.057(6) 0.000(5) -0.022(5) -0.015(5)
O18 0.075(7) 0.025(4) 0.045(5) -0.001(4) -0.033(5) -0.015(4)
O19 0.023(4) 0.026(4) 0.023(4) 0.003(3) -0.007(3) -0.008(3)
O20 0.038(5) 0.023(4) 0.050(5) 0.006(4) -0.027(4) -0.006(3)
O21 0.043(6) 0.074(8) 0.077(8) 0.008(7) -0.014(6) -0.010(6)
O22 0.033(5) 0.043(5) 0.052(6) 0.014(4) -0.013(4) -0.007(4)
O23 0.015(3) 0.025(4) 0.037(4) 0.001(3) 0.000(3) -0.009(3)
O24 0.011(4) 0.051(6) 0.062(6) -0.007(5) -0.007(4) -0.002(4)
O25 0.017(3) 0.026(4) 0.033(4) -0.007(3) 0.002(3) -0.008(3)
O26 0.019(4) 0.038(5) 0.040(5) -0.007(4) -0.005(3) -0.009(3)
O27 0.014(3) 0.022(3) 0.034(4) 0.002(3) -0.002(3) -0.007(3)
O28 0.025(4) 0.030(4) 0.029(4) 0.001(3) -0.006(3) -0.007(3)
O29 0.019(4) 0.036(4) 0.030(4) -0.002(3) -0.001(3) -0.010(3)
O30 0.013(3) 0.037(4) 0.027(4) -0.003(3) -0.002(3) -0.013(3)
O31 0.024(4) 0.023(4) 0.027(4) 0.004(3) -0.010(3) -0.008(3)
O32 0.020(4) 0.031(4) 0.036(4) -0.002(3) -0.011(3) -0.006(3)
O33 0.015(3) 0.031(4) 0.037(4) -0.012(3) -0.002(3) -0.008(3)
O34 0.017(3) 0.033(4) 0.030(4) -0.003(3) 0.000(3) -0.009(3)
O35 0.024(4) 0.044(5) 0.035(4) -0.012(4) -0.004(3) -0.007(4)
O36 0.022(4) 0.033(4) 0.028(4) -0.014(3) -0.009(3) -0.003(3)
O37 0.014(3) 0.023(4) 0.054(5) 0.000(3) -0.013(3) -0.010(3)
N1 0.023(5) 0.035(5) 0.035(5) -0.001(4) -0.005(4) -0.010(4)
N2 0.021(4) 0.033(5) 0.033(5) -0.004(4) -0.002(4) -0.007(4)
N3 0.017(4) 0.036(5) 0.021(4) -0.003(4) -0.002(3) -0.008(4)
N4 0.030(5) 0.033(5) 0.024(4) 0.003(4) -0.015(4) -0.012(4)
N5 0.035(5) 0.030(5) 0.046(6) 0.015(4) -0.026(5) -0.015(4)
N6 0.030(5) 0.030(5) 0.063(7) 0.009(5) -0.033(5) -0.006(4)
N7 0.023(5) 0.032(5) 0.051(6) -0.013(5) -0.014(4) -0.006(4)
N8 0.025(5) 0.032(5) 0.036(5) -0.008(4) -0.010(4) -0.008(4)
N9 0.021(4) 0.023(4) 0.036(5) -0.008(4) -0.005(4) -0.004(3)
N10 0.019(4) 0.039(6) 0.051(6) -0.023(5) -0.005(4) -0.004(4)
N11 0.025(5) 0.056(7) 0.080(9) -0.046(7) -0.009(6) -0.003(5)
N12 0.026(5) 0.040(6) 0.075(8) -0.021(6) -0.018(5) -0.008(4)
N13 0.029(3) 0.027(3) 0.031(4) -0.005(3) -0.012(3) -0.006(3)
N14 0.029(5) 0.031(5) 0.029(5) -0.003(4) -0.011(4) -0.002(4)
N15 0.022(4) 0.023(4) 0.032(5) 0.004(4) -0.010(4) 0.001(3)
N16 0.024(5) 0.035(5) 0.031(5) 0.007(4) -0.008(4) -0.014(4)
N17 0.022(5) 0.037(6) 0.043(6) 0.004(5) -0.005(4) -0.007(4)
N18 0.014(4) 0.032(5) 0.034(5) -0.006(4) -0.002(4) -0.005(4)
C1 0.095(19) 0.20(4) 0.12(2) -0.03(2) -0.052(17) -0.06(2)
C2 0.041(7) 0.039(7) 0.045(7) 0.000(6) -0.016(6) -0.022(6)
C3 0.061(9) 0.041(7) 0.047(8) 0.002(6) -0.021(7) -0.017(7)
C4 0.083(12) 0.052(9) 0.047(8) -0.023(7) -0.021(8) -0.019(8)
C5 0.060(9) 0.027(6) 0.041(7) 0.006(5) -0.023(6) -0.005(6)
C6 0.039(6) 0.021(5) 0.038(6) -0.001(5) -0.013(5) -0.005(5)
C7 0.037(6) 0.036(6) 0.044(7) -0.010(5) -0.021(6) -0.007(5)
C8 0.042(7) 0.023(5) 0.035(6) -0.005(5) -0.006(5) 0.000(5)
C9 0.023(5) 0.029(6) 0.039(6) -0.001(5) -0.007(5) -0.012(4)
C10 0.013(5) 0.038(6) 0.028(6) -0.002(5) 0.000(4) -0.004(4)
C11 0.027(6) 0.056(8) 0.040(7) -0.015(6) 0.007(5) -0.006(6)
C12 0.031(7) 0.061(10) 0.087(13) 0.001(9) -0.005(8) 0.005(7)
C13 0.021(5) 0.039(6) 0.042(7) -0.010(5) -0.009(5) -0.012(5)
C14 0.020(5) 0.023(5) 0.050(7) 0.016(5) -0.004(5) -0.006(4)
C15 0.030(6) 0.037(7) 0.061(9) -0.007(6) 0.007(6) -0.023(5)
C16 0.029(6) 0.045(7) 0.041(7) 0.001(5) -0.011(5) -0.023(5)
C17 0.035(6) 0.038(6) 0.028(6) -0.009(5) -0.003(5) -0.018(5)
C18 0.021(5) 0.032(6) 0.031(6) -0.005(5) -0.002(4) -0.016(4)
C19 0.023(5) 0.039(6) 0.027(5) 0.004(5) -0.010(4) -0.013(5)
C20 0.027(6) 0.023(5) 0.052(7) -0.001(5) -0.023(5) -0.006(4)
C21 0.042(7) 0.025(6) 0.060(8) 0.017(6) -0.036(6) -0.012(5)
C22 0.060(10) 0.071(11) 0.103(14) 0.064(11) -0.050(10) -0.049(9)
C23 0.14(2) 0.103(17) 0.23(3) -0.025(19) -0.06(2) -0.013(17)
C24 0.054(8) 0.042(7) 0.095(11) 0.000(8) -0.038(8) -0.012(6)
C25 0.108(13) 0.055(10) 0.129(14) 0.014(10) -0.066(11) -0.029(9)
C26 0.130(14) 0.068(11) 0.127(14) 0.027(11) -0.080(12) -0.038(11)
C27 0.119(12) 0.068(10) 0.095(11) 0.026(9) -0.082(10) -0.038(10)
C28 0.062(8) 0.055(8) 0.058(8) 0.020(7) -0.043(7) -0.029(7)
C29 0.028(6) 0.038(7) 0.066(8) 0.006(6) -0.018(6) -0.007(5)
C30 0.064(9) 0.045(8) 0.058(9) 0.009(7) -0.048(8) -0.019(7)
C31 0.014(4) 0.028(5) 0.036(6) -0.013(5) -0.005(4) -0.005(4)
C32 0.015(4) 0.041(6) 0.024(5) -0.011(5) -0.005(4) -0.007(4)
C33 0.047(8) 0.049(8) 0.062(9) -0.032(7) -0.027(7) -0.004(6)
C34 0.040(8) 0.052(9) 0.088(12) 0.005(8) -0.020(8) -0.028(7)
C35 0.017(5) 0.039(6) 0.048(7) -0.009(5) -0.009(5) -0.001(4)
C36 0.050(3) 0.051(3) 0.051(3) -0.0052(11) -0.0167(15) -0.0102(12)
C37 0.029(2) 0.029(3) 0.033(3) -0.0008(10) -0.0083(12) -0.0065(11)
C38 0.026(6) 0.048(7) 0.055(8) -0.013(6) -0.009(6) 0.006(5)
C39 0.021(5) 0.051(7) 0.034(6) -0.011(5) -0.012(4) -0.003(5)
C40 0.014(4) 0.037(6) 0.033(6) -0.006(5) -0.003(4) -0.001(4)
C41 0.016(5) 0.060(8) 0.041(7) -0.035(6) -0.007(5) 0.001(5)
C42 0.028(6) 0.037(7) 0.070(9) -0.032(7) -0.021(6) 0.003(5)
C43 0.034(7) 0.054(9) 0.118(15) -0.062(10) -0.022(9) 0.005(6)
C44 0.036(9) 0.18(3) 0.25(3) -0.18(3) -0.029(14) 0.001(12)
C45 0.12(2) 0.067(13) 0.094(17) -0.009(12) -0.044(15) -0.005(13)
C46 0.046(8) 0.046(8) 0.088(12) -0.028(8) -0.039(8) 0.005(6)
C47 0.104(16) 0.047(10) 0.088(14) -0.026(9) -0.047(12) 0.003(10)
C48 0.13(2) 0.062(12) 0.079(14) -0.022(10) -0.066(14) 0.001(12)
C49 0.087(12) 0.041(8) 0.080(12) -0.020(8) -0.055(10) 0.000(8)
C50 0.039(4) 0.035(4) 0.039(4) -0.008(4) -0.018(4) -0.004(4)
C51 0.043(7) 0.035(7) 0.047(7) -0.017(6) -0.021(6) -0.007(5)
C52 0.033(2) 0.032(2) 0.030(2) -0.0043(10) -0.0135(11) -0.0026(10)
C53 0.019(5) 0.036(6) 0.019(5) 0.004(4) -0.006(4) -0.007(4)
C54 0.021(5) 0.023(5) 0.046(7) 0.008(5) -0.011(5) -0.006(4)
C55 0.051(8) 0.043(7) 0.065(9) 0.025(7) -0.043(7) -0.026(6)
C56 0.092(16) 0.138(19) 0.131(18) 0.020(17) -0.010(15) -0.001(15)
C57 0.046(7) 0.027(6) 0.050(8) 0.001(5) -0.020(6) -0.002(5)
C58 0.055(8) 0.027(6) 0.058(9) -0.006(6) -0.028(7) 0.011(6)
C59 0.070(10) 0.029(6) 0.040(7) 0.006(5) -0.023(7) -0.006(6)
C60 0.062(9) 0.023(6) 0.045(8) 0.003(5) -0.019(7) -0.010(6)
C61 0.041(7) 0.022(5) 0.043(7) -0.009(5) -0.016(6) -0.004(5)
C62 0.037(6) 0.034(6) 0.042(7) -0.005(5) -0.014(5) -0.010(5)
C63 0.032(6) 0.021(5) 0.034(6) -0.002(4) 0.000(5) -0.008(4)
C64 0.026(5) 0.036(6) 0.024(5) -0.001(4) -0.009(4) -0.017(5)
C65 0.018(5) 0.042(7) 0.032(6) -0.009(5) 0.004(4) -0.012(5)
C66 0.021(6) 0.095(12) 0.028(6) 0.001(7) 0.005(5) -0.028(7)
C67 0.018(5) 0.051(7) 0.029(6) -0.002(5) 0.000(4) -0.016(5)
C68 0.023(5) 0.048(7) 0.029(6) 0.008(5) -0.006(5) -0.009(5)
C69 0.020(5) 0.027(5) 0.027(5) 0.001(4) -0.009(4) -0.002(4)
C70 0.031(6) 0.052(8) 0.028(6) -0.017(5) 0.000(5) -0.013(5)
C71 0.012(4) 0.039(6) 0.028(5) -0.012(5) -0.006(4) -0.007(4)
C72 0.032(6) 0.059(8) 0.033(7) -0.023(6) 0.002(5) -0.014(6)
C73 0.019(5) 0.038(6) 0.027(5) -0.002(5) -0.014(4) -0.010(4)
C74 0.028(6) 0.050(7) 0.032(6) -0.001(5) -0.010(5) -0.011(5)
C75 0.018(5) 0.035(6) 0.024(5) -0.008(4) -0.003(4) -0.009(4)
C76 0.030(6) 0.055(8) 0.029(6) -0.001(6) -0.007(5) -0.012(6)
C77 0.021(5) 0.031(6) 0.033(6) -0.009(5) -0.005(4) -0.002(4)
C78 0.025(6) 0.066(9) 0.037(7) -0.017(6) 0.003(5) -0.017(6)
N19 0.042(11) 0.035(10) 0.089(15) -0.004(10) -0.007(11) -0.029(9)
C79 0.049(13) 0.043(13) 0.080(17) -0.014(12) -0.036(12) -0.011(11)
C80 0.044(15) 0.08(2) 0.045(16) -0.011(15) -0.022(13) 0.011(15)
C81 0.11(2) 0.045(15) 0.11(2) -0.031(15) -0.038(17) -0.019(15)
C82 0.11(3) 0.17(4) 0.08(3) -0.04(3) -0.02(3) -0.03(3)
C83 0.073(18) 0.044(15) 0.12(2) 0.029(16) 0.000(18) -0.026(14)
C84 0.10(3) 0.11(3) 0.14(4) 0.02(3) 0.00(3) -0.06(3)

loop_
_atom_type_symbol
_atom_type_description
_atom_type_scat_dispersion_real
_atom_type_scat_dispersion_imag
_atom_type_scat_source
C C 0.0033 0.0016 'International Tables Vol C Tables 4.2.6.8 and 6.1.1.4'
H H 0.0000 0.0000 'International Tables Vol C Tables 4.2.6.8 and 6.1.1.4'
Gd Gd -0.1653 3.9035 'International Tables Vol C Tables 4.2.6.8 and 6.1.1.4'
N N 0.0061 0.0033 'International Tables Vol C Tables 4.2.6.8 and 6.1.1.4'
O O 0.0106 0.0060 'International Tables Vol C Tables 4.2.6.8 and 6.1.1.4'

loop_
_geom_angle_atom_site_label_1
_geom_angle_atom_site_label_2
_geom_angle_atom_site_label_3
_geom_angle
O22 Gd1 O2 114.6(4)
O22 Gd1 O23 131.6(3)
O2 Gd1 O23 78.2(3)
O22 Gd1 O3 77.9(3)
O2 Gd1 O3 131.8(3)
O23 Gd1 O3 129.7(2)
O22 Gd1 O25 88.1(3)
O2 Gd1 O25 152.5(3)
O23 Gd1 O25 75.0(3)
O3 Gd1 O25 65.5(2)
O22 Gd1 O27 152.3(3)
O2 Gd1 O27 87.9(3)
O23 Gd1 O27 66.2(2)
O3 Gd1 O27 74.9(3)
O25 Gd1 O27 75.9(3)
O22 Gd1 N1 84.3(3)
O2 Gd1 N1 71.7(3)
O23 Gd1 N1 141.0(3)
O3 Gd1 N1 63.3(3)
O25 Gd1 N1 128.7(3)
O27 Gd1 N1 88.2(3)
O22 Gd1 N16 71.3(3)
O2 Gd1 N16 85.3(3)
O23 Gd1 N16 63.3(3)
O3 Gd1 N16 139.8(3)
O25 Gd1 N16 88.0(3)
O27 Gd1 N16 129.4(3)
N1 Gd1 N16 135.6(3)
O22 Gd1 Gd4 144.1(3)
O2 Gd1 Gd4 96.1(3)
O23 Gd1 Gd4 34.95(17)
O3 Gd1 Gd4 95.82(18)
O25 Gd1 Gd4 57.93(19)
O27 Gd1 Gd4 36.73(17)
N1 Gd1 Gd4 124.7(2)
N16 Gd1 Gd4 94.4(2)
O22 Gd1 Gd2 96.1(3)
O2 Gd1 Gd2 143.8(2)
O23 Gd1 Gd2 96.08(18)
O3 Gd1 Gd2 34.50(17)
O25 Gd1 Gd2 36.60(17)
O27 Gd1 Gd2 57.85(17)
N1 Gd1 Gd2 93.9(2)
N16 Gd1 Gd2 124.4(2)
Gd4 Gd1 Gd2 64.483(14)
O3 Gd2 O19 123.9(3)
O3 Gd2 O37 117.8(3)
O19 Gd2 O37 118.4(3)
O3 Gd2 O31 129.7(3)
O19 Gd2 O31 66.3(2)
O37 Gd2 O31 76.6(2)
O3 Gd2 O25 65.4(2)
O19 Gd2 O25 128.5(3)
O37 Gd2 O25 76.2(3)
O31 Gd2 O25 152.8(3)
O3 Gd2 O29 129.0(3)
O19 Gd2 O29 68.2(2)
O37 Gd2 O29 73.3(3)
O31 Gd2 O29 101.1(3)
O25 Gd2 O29 70.7(3)
O3 Gd2 O28 69.7(3)
O19 Gd2 O28 130.1(2)
O37 Gd2 O28 72.4(3)
O31 Gd2 O28 70.4(3)
O25 Gd2 O28 101.3(3)
O29 Gd2 O28 145.7(3)
O3 Gd2 N15 71.9(3)
O19 Gd2 N15 62.7(3)
O37 Gd2 N15 143.6(3)
O31 Gd2 N15 126.5(3)
O25 Gd2 N15 77.5(3)
O29 Gd2 N15 74.5(3)
O28 Gd2 N15 137.9(3)
O3 Gd2 N3 63.4(3)
O19 Gd2 N3 71.9(3)
O37 Gd2 N3 144.8(3)
O31 Gd2 N3 78.3(3)
O25 Gd2 N3 126.0(3)
O29 Gd2 N3 136.2(3)
O28 Gd2 N3 76.1(3)
N15 Gd2 N3 71.7(3)
O3 Gd2 Gd1 34.79(17)
O19 Gd2 Gd1 149.00(18)
O37 Gd2 Gd1 87.15(17)
O31 Gd2 Gd1 141.84(18)
O25 Gd2 Gd1 36.26(17)
O29 Gd2 Gd1 106.93(18)
O28 Gd2 Gd1 71.86(18)
N15 Gd2 Gd1 86.3(2)
N3 Gd2 Gd1 97.9(2)
O3 Gd2 Gd3 148.80(17)
O19 Gd2 Gd3 34.67(18)
O37 Gd2 Gd3 88.66(17)
O31 Gd2 Gd3 36.33(18)
O25 Gd2 Gd3 142.31(17)
O29 Gd2 Gd3 71.95(18)
O28 Gd2 Gd3 106.68(18)
N15 Gd2 Gd3 97.2(2)
N3 Gd2 Gd3 85.5(2)
Gd1 Gd2 Gd3 175.808(17)
O6 Gd3 O18 113.4(3)
O6 Gd3 O19 76.9(3)
O18 Gd3 O19 134.0(3)
O6 Gd3 O7 132.1(3)
O18 Gd3 O7 79.6(3)
O19 Gd3 O7 128.2(2)
O6 Gd3 O31 86.1(3)
O18 Gd3 O31 153.2(3)
O19 Gd3 O31 66.2(2)
O7 Gd3 O31 73.6(2)
O6 Gd3 O30 150.8(3)
O18 Gd3 O30 91.1(3)
O19 Gd3 O30 74.6(3)
O7 Gd3 O30 65.5(3)
O31 Gd3 O30 77.1(2)
O6 Gd3 N4 72.2(3)
O18 Gd3 N4 83.7(3)
O19 Gd3 N4 139.1(3)
O7 Gd3 N4 63.4(3)
O31 Gd3 N4 85.2(3)
O30 Gd3 N4 128.7(3)
O6 Gd3 N13 89.6(3)
O18 Gd3 N13 71.3(3)
O19 Gd3 N13 63.8(3)
O7 Gd3 N13 136.6(3)
O31 Gd3 N13 129.6(3)
O30 Gd3 N13 83.3(3)
N4 Gd3 N13 140.2(3)
O6 Gd3 Gd2 93.0(2)
O18 Gd3 Gd2 149.0(3)
O19 Gd3 Gd2 34.45(18)
O7 Gd3 Gd2 95.03(17)
O31 Gd3 Gd2 36.46(17)
O30 Gd3 Gd2 59.52(18)
N4 Gd3 Gd2 121.4(2)
N13 Gd3 Gd2 93.9(2)
O6 Gd3 Gd5 142.2(2)
O18 Gd3 Gd5 99.2(3)
O19 Gd3 Gd5 94.42(17)
O7 Gd3 Gd5 34.75(17)
O31 Gd3 Gd5 57.25(17)
O30 Gd3 Gd5 36.73(18)
N4 Gd3 Gd5 93.8(2)
N13 Gd3 Gd5 119.9(2)
Gd2 Gd3 Gd5 63.941(14)
O23 Gd4 O11 123.7(2)
O23 Gd4 O37 118.6(3)
O11 Gd4 O37 117.6(3)
O23 Gd4 O36 128.9(3)
O11 Gd4 O36 66.9(2)
O37 Gd4 O36 76.1(3)
O23 Gd4 O27 66.4(2)
O11 Gd4 O27 128.3(2)
O37 Gd4 O27 75.9(3)
O36 Gd4 O27 152.0(2)
O23 Gd4 O34 129.8(3)
O11 Gd4 O34 68.3(2)
O37 Gd4 O34 72.1(3)
O36 Gd4 O34 101.1(3)
O27 Gd4 O34 70.4(3)
O23 Gd4 O26 69.5(3)
O11 Gd4 O26 129.4(2)
O37 Gd4 O26 73.6(3)
O36 Gd4 O26 69.4(3)
O27 Gd4 O26 102.1(3)
O34 Gd4 O26 145.8(3)
O23 Gd4 N18 62.3(3)
O11 Gd4 N18 72.6(3)
O37 Gd4 N18 145.3(3)
O36 Gd4 N18 78.9(3)
O27 Gd4 N18 126.0(3)
O34 Gd4 N18 137.0(3)
O26 Gd4 N18 75.2(3)
O23 Gd4 N9 72.4(3)
O11 Gd4 N9 62.7(3)
O37 Gd4 N9 142.5(3)
O36 Gd4 N9 127.2(3)
O27 Gd4 N9 77.4(3)
O34 Gd4 N9 74.4(3)
O26 Gd4 N9 138.2(3)
N18 Gd4 N9 72.2(3)
O23 Gd4 Gd6 148.60(17)
O11 Gd4 Gd6 34.73(16)
O37 Gd4 Gd6 87.97(18)
O36 Gd4 Gd6 36.94(18)
O27 Gd4 Gd6 141.65(17)
O34 Gd4 Gd6 71.62(18)
O26 Gd4 Gd6 106.29(19)
N18 Gd4 Gd6 86.4(2)
N9 Gd4 Gd6 97.2(2)
O23 Gd4 Gd1 35.05(17)
O11 Gd4 Gd1 149.09(16)
O37 Gd4 Gd1 87.72(18)
O36 Gd4 Gd1 141.11(18)
O27 Gd4 Gd1 36.89(18)
O34 Gd4 Gd1 107.25(18)
O26 Gd4 Gd1 72.18(19)
N18 Gd4 Gd1 97.0(2)
N9 Gd4 Gd1 86.4(2)
Gd6 Gd4 Gd1 175.678(17)
O15 Gd5 O7 124.1(3)
O15 Gd5 O37 117.3(3)
O7 Gd5 O37 118.6(2)
O15 Gd5 O30 127.1(3)
O7 Gd5 O30 65.6(2)
O37 Gd5 O30 79.2(3)
O15 Gd5 O33 65.6(3)
O7 Gd5 O33 127.5(3)
O37 Gd5 O33 77.1(3)
O30 Gd5 O33 156.3(3)
O15 Gd5 O32 129.8(3)
O7 Gd5 O32 68.5(3)
O37 Gd5 O32 73.0(3)
O30 Gd5 O32 102.9(2)
O33 Gd5 O32 70.3(2)
O15 Gd5 O35 68.3(3)
O7 Gd5 O35 129.7(3)
O37 Gd5 O35 73.3(3)
O30 Gd5 O35 70.1(2)
O33 Gd5 O35 102.5(3)
O32 Gd5 O35 146.3(3)
O15 Gd5 N6 73.3(3)
O7 Gd5 N6 63.0(3)
O37 Gd5 N6 141.9(3)
O30 Gd5 N6 125.7(3)
O33 Gd5 N6 75.2(3)
O32 Gd5 N6 73.4(3)
O35 Gd5 N6 138.2(3)
O15 Gd5 N12 62.4(3)
O7 Gd5 N12 72.5(3)
O37 Gd5 N12 145.1(4)
O30 Gd5 N12 76.4(3)
O33 Gd5 N12 124.6(3)
O32 Gd5 N12 136.8(3)
O35 Gd5 N12 75.1(4)
N6 Gd5 N12 73.0(4)
O15 Gd5 Gd3 148.9(2)
O7 Gd5 Gd3 34.95(17)
O37 Gd5 Gd3 88.55(16)
O30 Gd5 Gd3 36.65(16)
O33 Gd5 Gd3 141.99(17)
O32 Gd5 Gd3 71.93(17)
O35 Gd5 Gd3 106.74(19)
N6 Gd5 Gd3 97.5(2)
N12 Gd5 Gd3 86.5(2)
O15 Gd5 Gd6 34.6(2)
O7 Gd5 Gd6 148.78(17)
O37 Gd5 Gd6 87.23(16)
O30 Gd5 Gd6 141.79(16)
O33 Gd5 Gd6 36.71(17)
O32 Gd5 Gd6 106.96(17)
O35 Gd5 Gd6 71.81(19)
N6 Gd5 Gd6 85.9(2)
N12 Gd5 Gd6 96.8(2)
Gd3 Gd5 Gd6 175.774(18)
O14 Gd6 O10 115.8(4)
O14 Gd6 O11 76.8(3)
O10 Gd6 O11 134.0(3)
O14 Gd6 O15 132.1(3)
O10 Gd6 O15 77.6(3)
O11 Gd6 O15 128.6(3)
O14 Gd6 O33 150.8(3)
O10 Gd6 O33 88.9(4)
O11 Gd6 O33 74.7(2)
O15 Gd6 O33 65.5(3)
O14 Gd6 O36 86.4(3)
O10 Gd6 O36 150.8(3)
O11 Gd6 O36 66.7(2)
O15 Gd6 O36 73.4(3)
O33 Gd6 O36 76.8(3)
O14 Gd6 N10 72.5(3)
O10 Gd6 N10 82.5(4)
O11 Gd6 N10 140.6(3)
O15 Gd6 N10 63.6(3)
O33 Gd6 N10 129.1(3)
O36 Gd6 N10 87.0(3)
O14 Gd6 N7 89.3(3)
O10 Gd6 N7 72.0(3)
O11 Gd6 N7 63.8(3)
O15 Gd6 N7 136.8(3)
O33 Gd6 N7 83.8(3)
O36 Gd6 N7 130.0(3)
N10 Gd6 N7 138.3(3)
O14 Gd6 Gd4 93.3(3)
O10 Gd6 Gd4 146.9(3)
O11 Gd6 Gd4 34.89(16)
O15 Gd6 Gd4 95.0(2)
O33 Gd6 Gd4 59.21(19)
O36 Gd6 Gd4 36.58(16)
N10 Gd6 Gd4 123.3(3)
N7 Gd6 Gd4 94.2(2)
O14 Gd6 Gd5 142.5(3)
O10 Gd6 Gd5 96.3(3)
O11 Gd6 Gd5 95.26(16)
O15 Gd6 Gd5 34.33(19)
O33 Gd6 Gd5 36.85(18)
O36 Gd6 Gd5 57.36(18)
N10 Gd6 Gd5 94.2(2)
N7 Gd6 Gd5 120.4(2)
Gd4 Gd6 Gd5 64.300(14)
C2 O1 C1 121.8(17)
C7 O2 Gd1 141.7(8)
C9 O3 Gd2 122.0(7)
C9 O3 Gd1 121.4(7)
Gd2 O3 Gd1 110.7(3)
N3 O4 H4 109.5
C13 O5 C12 117.0(11)
C18 O6 Gd3 139.8(8)
C20 O7 Gd5 122.1(6)
C20 O7 Gd3 119.5(6)
Gd5 O7 Gd3 110.3(3)
N6 O8 H8 109.5
C23 O9 C24 117(2)
C29 O10 Gd6 144.5(9)
C31 O11 Gd6 120.4(7)
C31 O11 Gd4 121.6(6)
Gd6 O11 Gd4 110.4(3)
N9 O12 H12 109.5
C35 O13 C34 118.4(11)
C40 O14 Gd6 140.5(7)
C42 O15 Gd5 122.5(7)
C42 O15 Gd6 120.1(7)
Gd5 O15 Gd6 111.1(3)
N12 O16 H16 109.5
C46 O17 C45 116.2(14)
C51 O18 Gd3 143.1(8)
C53 O19 Gd2 122.4(6)
C53 O19 Gd3 120.0(7)
Gd2 O19 Gd3 110.9(3)
N15 O20 H20 109.5
C57 O21 C56 113.3(17)
C62 O22 Gd1 143.1(8)
C64 O23 Gd4 122.2(7)
C64 O23 Gd1 121.9(7)
Gd4 O23 Gd1 110.0(3)
N18 O24 H24 109.5
C67 O25 Gd1 124.7(7)
C67 O25 Gd2 124.3(7)
Gd1 O25 Gd2 107.1(3)
C67 O26 Gd4 119.5(7)
C69 O27 Gd4 124.3(7)
C69 O27 Gd1 125.5(6)
Gd4 O27 Gd1 106.4(3)
C69 O28 Gd2 120.0(7)
C71 O29 Gd2 120.7(7)
C71 O30 Gd3 123.1(6)
C71 O30 Gd5 123.2(6)
Gd3 O30 Gd5 106.6(3)
C73 O31 Gd3 125.3(7)
C73 O31 Gd2 124.2(6)
Gd3 O31 Gd2 107.2(3)
C73 O32 Gd5 119.0(7)
C75 O33 Gd6 123.0(6)
C75 O33 Gd5 124.4(7)
Gd6 O33 Gd5 106.4(3)
C75 O34 Gd4 120.7(7)
C77 O35 Gd5 117.3(8)
C77 O36 Gd4 126.0(7)
C77 O36 Gd6 124.1(7)
Gd4 O36 Gd6 106.5(3)
Gd4 O37 Gd5 120.5(3)
Gd4 O37 Gd2 120.6(3)
Gd5 O37 Gd2 118.8(3)
C8 N1 N2 111.8(10)
C8 N1 Gd1 130.6(8)
N2 N1 Gd1 117.5(7)
C9 N2 N1 112.7(9)
C10 N3 O4 113.3(9)
C10 N3 Gd2 118.5(7)
O4 N3 Gd2 128.2(7)
C19 N4 N5 113.3(9)
C19 N4 Gd3 127.9(8)
N5 N4 Gd3 118.8(7)
C20 N5 N4 110.4(9)
C21 N6 O8 113.9(10)
C21 N6 Gd5 118.9(7)
O8 N6 Gd5 126.7(8)
C30 N7 N8 111.4(11)
C30 N7 Gd6 130.1(9)
N8 N7 Gd6 118.1(8)
C31 N8 N7 111.7(9)
C32 N9 O12 111.6(9)
C32 N9 Gd4 120.3(7)
O12 N9 Gd4 127.7(7)
C41 N10 N11 109.4(10)
C41 N10 Gd6 130.6(8)
N11 N10 Gd6 119.9(7)
C42 N11 N10 109.9(10)
C43 N12 O16 113.6(11)
C43 N12 Gd5 120.8(9)
O16 N12 Gd5 125.4(7)
C52 N13 N14 102.7(9)
C52 N13 Gd3 137.2(8)
N14 N13 Gd3 117.2(6)
C53 N14 N13 112.3(9)
C54 N15 O20 111.8(9)
C54 N15 Gd2 120.5(7)
O20 N15 Gd2 127.6(7)
C63 N16 N17 111.3(9)
C63 N16 Gd1 130.3(8)
N17 N16 Gd1 118.4(7)
C64 N17 N16 111.4(9)
C65 N18 O24 112.0(9)
C65 N18 Gd4 120.4(7)
O24 N18 Gd4 127.6(7)
O1 C1 H1A 109.5
O1 C1 H1B 109.5
H1A C1 H1B 109.5
O1 C1 H1C 109.5
H1A C1 H1C 109.5
H1B C1 H1C 109.5
O1 C2 C3 122.1(12)
O1 C2 C7 116.4(12)
C3 C2 C7 121.4(13)
C2 C3 C4 118.9(14)
C2 C3 H3 120.6
C4 C3 H3 120.6
C5 C4 C3 121.2(13)
C5 C4 H4A 119.4
C3 C4 H4A 119.4
C4 C5 C6 119.5(14)
C4 C5 H5 120.3
C6 C5 H5 120.3
C5 C6 C7 121.4(12)
C5 C6 C8 115.4(12)
C7 C6 C8 123.2(11)
O2 C7 C6 123.4(11)
O2 C7 C2 118.9(12)
C6 C7 C2 117.6(11)
N1 C8 C6 126.3(11)
N1 C8 H8A 116.9
C6 C8 H8A 116.9
N2 C9 O3 124.6(10)
N2 C9 C10 117.7(10)
O3 C9 C10 117.7(10)
N3 C10 C11 124.6(11)
N3 C10 C9 113.7(9)
C11 C10 C9 121.7(11)
C10 C11 H11A 109.5
C10 C11 H11B 109.5
H11A C11 H11B 109.5
C10 C11 H11C 109.5
H11A C11 H11C 109.5
H11B C11 H11C 109.5
O5 C12 H12A 109.5
O5 C12 H12B 109.5
H12A C12 H12B 109.5
O5 C12 H12C 109.5
H12A C12 H12C 109.5
H12B C12 H12C 109.5
O5 C13 C14 125.0(11)
O5 C13 C18 113.0(10)
C14 C13 C18 122.0(11)
C15 C14 C13 120.1(11)
C15 C14 H14 120.0
C13 C14 H14 120.0
C14 C15 C16 121.2(11)
C14 C15 H15 119.4
C16 C15 H15 119.4
C15 C16 C17 120.1(12)
C15 C16 H16A 120.0
C17 C16 H16A 120.0
C18 C17 C19 121.9(10)
C18 C17 C16 120.3(12)
C19 C17 C16 117.7(12)
O6 C18 C17 124.9(11)
O6 C18 C13 118.9(11)
C17 C18 C13 116.2(10)
N4 C19 C17 128.6(11)
N4 C19 H19A 115.7
C17 C19 H19A 115.7
N5 C20 O7 127.7(10)
N5 C20 C21 115.1(11)
O7 C20 C21 117.0(10)
N6 C21 C20 113.1(10)
N6 C21 C22 124.1(11)
C20 C21 C22 122.1(12)
C21 C22 H22A 109.5
C21 C22 H22B 109.5
H22A C22 H22B 109.5
C21 C22 H22C 109.5
H22A C22 H22C 109.5
H22B C22 H22C 109.5
O9 C23 H23A 109.5
O9 C23 H23B 109.5
H23A C23 H23B 109.5
O9 C23 H23C 109.5
H23A C23 H23C 109.5
H23B C23 H23C 109.5
C25 C24 C29 122.4(17)
C25 C24 O9 125.3(16)
C29 C24 O9 112.3(15)
C24 C25 C26 119.1(19)
C24 C25 H25 120.5
C26 C25 H25 120.5
C27 C26 C25 122(2)
C27 C26 H26 118.9
C25 C26 H26 118.9
C26 C27 C28 117.8(19)
C26 C27 H27 121.1
C28 C27 H27 121.1
C29 C28 C30 124.3(13)
C29 C28 C27 121.3(15)
C30 C28 C27 114.4(14)
O10 C29 C24 120.3(15)
O10 C29 C28 122.9(13)
C24 C29 C28 116.8(14)
N7 C30 C28 125.7(13)
N7 C30 H30 117.2
C28 C30 H30 117.2
N8 C31 O11 125.7(10)
N8 C31 C32 117.7(10)
O11 C31 C32 116.5(10)
N9 C32 C33 129.1(11)
N9 C32 C31 112.4(9)
C33 C32 C31 118.3(10)
C32 C33 H33A 109.5
C32 C33 H33B 109.5
H33A C33 H33B 109.5
C32 C33 H33C 109.5
H33A C33 H33C 109.5
H33B C33 H33C 109.5
O13 C34 H34A 109.5
O13 C34 H34B 109.5
H34A C34 H34B 109.5
O13 C34 H34C 109.5
H34A C34 H34C 109.5
H34B C34 H34C 109.5
O13 C35 C36 118.0(8)
O13 C35 C40 116.7(8)
C36 C35 C40 125.3(10)
C37 C36 C35 115.0(10)
C37 C36 H36 122.5
C35 C36 H36 122.5
C36 C37 C38 120.9(10)
C36 C37 H37 119.6
C38 C37 H37 119.6
C39 C38 C37 123.0(10)
C39 C38 H38 118.5
C37 C38 H38 118.5
C40 C39 C38 117.1(9)
C40 C39 C41 123.0(8)
C38 C39 C41 119.5(8)
O14 C40 C39 123.5(8)
O14 C40 C35 117.4(8)
C39 C40 C35 118.7(9)
N10 C41 C39 125.4(10)
N10 C41 H41 117.3
C39 C41 H41 117.3
N11 C42 O15 126.0(11)
N11 C42 C43 118.3(11)
O15 C42 C43 115.7(11)
N12 C43 C44 127.1(14)
N12 C43 C42 112.7(11)
C44 C43 C42 119.8(13)
C43 C44 H44A 109.5
C43 C44 H44B 109.5
H44A C44 H44B 109.5
C43 C44 H44C 109.5
H44A C44 H44C 109.5
H44B C44 H44C 109.5
O17 C45 H45A 109.5
O17 C45 H45B 109.5
H45A C45 H45B 109.5
O17 C45 H45C 109.5
H45A C45 H45C 109.5
H45B C45 H45C 109.5
O17 C46 C47 127.2(12)
O17 C46 C51 114.2(11)
C47 C46 C51 118.2(12)
C46 C47 C48 121.7(13)
C46 C47 H47 119.1
C48 C47 H47 119.1
C49 C48 C47 119.4(14)
C49 C48 H48 120.3
C47 C48 H48 120.3
C48 C49 C50 122.8(13)
C48 C49 H49 118.6
C50 C49 H49 118.6
C49 C50 C51 117.2(10)
C49 C50 C52 114.8(10)
C51 C50 C52 126.9(9)
O18 C51 C46 117.1(11)
O18 C51 C50 122.2(10)
C46 C51 C50 120.7(10)
N13 C52 C50 115.2(10)
N13 C52 H52 122.4
C50 C52 H52 122.4
N14 C53 O19 126.3(10)
N14 C53 C54 117.0(10)
O19 C53 C54 116.6(10)
N15 C54 C55 127.3(10)
N15 C54 C53 111.8(10)
C55 C54 C53 120.9(11)
C54 C55 H55A 109.5
C54 C55 H55B 109.5
H55A C55 H55B 109.5
C54 C55 H55C 109.5
H55A C55 H55C 109.5
H55B C55 H55C 109.5
O21 C56 H56A 109.5
O21 C56 H56B 109.5
H56A C56 H56B 109.5
O21 C56 H56C 109.5
H56A C56 H56C 109.5
H56B C56 H56C 109.5
C58 C57 O21 120.7(13)
C58 C57 C62 121.2(13)
O21 C57 C62 117.9(12)
C57 C58 C59 120.8(13)
C57 C58 H58 119.6
C59 C58 H58 119.6
C60 C59 C58 120.0(13)
C60 C59 H59 120.0
C58 C59 H59 120.0
C59 C60 C61 120.4(14)
C59 C60 H60 119.8
C61 C60 H60 119.8
C62 C61 C60 120.2(12)
C62 C61 C63 123.5(12)
C60 C61 C63 116.0(12)
O22 C62 C61 122.9(12)
O22 C62 C57 119.9(12)
C61 C62 C57 117.2(12)
N16 C63 C61 126.7(11)
N16 C63 H63 116.6
C61 C63 H63 116.6
O23 C64 N17 124.9(10)
O23 C64 C65 117.9(10)
N17 C64 C65 117.0(10)
N18 C65 C64 112.8(10)
N18 C65 C66 127.7(12)
C64 C65 C66 119.5(12)
C65 C66 H66A 109.5
C65 C66 H66B 109.5
H66A C66 H66B 109.5
C65 C66 H66C 109.5
H66A C66 H66C 109.5
H66B C66 H66C 109.5
O26 C67 O25 121.1(11)
O26 C67 C68 120.2(10)
O25 C67 C68 118.7(11)
C67 C68 H68A 109.5
C67 C68 H68B 109.5
H68A C68 H68B 109.5
C67 C68 H68C 109.5
H68A C68 H68C 109.5
H68B C68 H68C 109.5
O28 C69 O27 120.9(10)
O28 C69 C70 120.1(10)
O27 C69 C70 118.9(10)
C69 C70 H70A 109.5
C69 C70 H70B 109.5
H70A C70 H70B 109.5
C69 C70 H70C 109.5
H70A C70 H70C 109.5
H70B C70 H70C 109.5
O29 C71 O30 123.2(10)
O29 C71 C72 120.0(11)
O30 C71 C72 116.8(11)
C71 C72 H72A 109.5
C71 C72 H72B 109.5
H72A C72 H72B 109.5
C71 C72 H72C 109.5
H72A C72 H72C 109.5
H72B C72 H72C 109.5
O32 C73 O31 121.0(10)
O32 C73 C74 120.5(10)
O31 C73 C74 118.5(9)
C73 C74 H74A 109.5
C73 C74 H74B 109.5
H74A C74 H74B 109.5
C73 C74 H74C 109.5
H74A C74 H74C 109.5
H74B C74 H74C 109.5
O34 C75 O33 122.7(10)
O34 C75 C76 119.5(10)
O33 C75 C76 117.8(11)
C75 C76 H76A 109.5
C75 C76 H76B 109.5
H76A C76 H76B 109.5
C75 C76 H76C 109.5
H76A C76 H76C 109.5
H76B C76 H76C 109.5
O35 C77 O36 123.2(11)
O35 C77 C78 119.3(11)
O36 C77 C78 117.5(10)
C77 C78 H78A 109.5
C77 C78 H78B 109.5
H78A C78 H78B 109.5
C77 C78 H78C 109.5
H78A C78 H78C 109.5
H78B C78 H78C 109.5
C81 N19 C83 126(3)
C81 N19 C79 119(2)
C83 N19 C79 107(2)
C81 N19 H19 99.7
C83 N19 H19 99.7
C79 N19 H19 99.7
C80 C79 N19 113(2)
C80 C79 H79A 109.0
N19 C79 H79A 109.0
C80 C79 H79B 109.0
N19 C79 H79B 109.0
H79A C79 H79B 107.8
C79 C80 H80A 109.5
C79 C80 H80B 109.5
H80A C80 H80B 109.5
C79 C80 H80C 109.5
H80A C80 H80C 109.5
H80B C80 H80C 109.5
C82 C81 N19 146(4)
C82 C81 H81A 100.4
N19 C81 H81A 100.4
C82 C81 H81B 100.4
N19 C81 H81B 100.4
H81A C81 H81B 104.3
C81 C82 H82A 109.5
C81 C82 H82B 109.5
H82A C82 H82B 109.5
C81 C82 H82C 109.5
H82A C82 H82C 109.5
H82B C82 H82C 109.5
C84 C83 N19 117(3)
C84 C83 H83A 108.0
N19 C83 H83A 108.0
C84 C83 H83B 108.0
N19 C83 H83B 108.0
H83A C83 H83B 107.3
C83 C84 H84A 109.5
C83 C84 H84B 109.5
H84A C84 H84B 109.5
C83 C84 H84C 109.5
H84A C84 H84C 109.5
H84B C84 H84C 109.5

loop_
_geom_bond_atom_site_label_1
_geom_bond_atom_site_label_2
_geom_bond_distance
Gd1 O22 2.255(9)
Gd1 O2 2.259(9)
Gd1 O23 2.395(7)
Gd1 O3 2.397(7)
Gd1 O25 2.432(7)
Gd1 O27 2.451(7)
Gd1 N1 2.539(10)
Gd1 N16 2.547(9)
Gd1 Gd4 3.9182(8)
Gd1 Gd2 3.9290(7)
Gd2 O3 2.379(7)
Gd2 O19 2.380(7)
Gd2 O37 2.421(7)
Gd2 O31 2.445(7)
Gd2 O25 2.452(7)
Gd2 O29 2.478(8)
Gd2 O28 2.481(8)
Gd2 N15 2.601(9)
Gd2 N3 2.619(8)
Gd2 Gd3 3.9300(7)
Gd3 O6 2.248(7)
Gd3 O18 2.282(8)
Gd3 O19 2.393(7)
Gd3 O7 2.405(7)
Gd3 O31 2.437(7)
Gd3 O30 2.452(7)
Gd3 N4 2.534(9)
Gd3 N13 2.539(9)
Gd3 Gd5 3.9368(7)
Gd4 O23 2.388(8)
Gd4 O11 2.390(7)
Gd4 O37 2.398(7)
Gd4 O36 2.435(7)
Gd4 O27 2.442(7)
Gd4 O34 2.483(8)
Gd4 O26 2.485(9)
Gd4 N18 2.605(9)
Gd4 N9 2.607(9)
Gd4 Gd6 3.9177(8)
Gd5 O15 2.380(8)
Gd5 O7 2.393(7)
Gd5 O37 2.417(8)
Gd5 O30 2.457(7)
Gd5 O33 2.463(8)
Gd5 O32 2.509(8)
Gd5 O35 2.518(9)
Gd5 N6 2.588(10)
Gd5 N12 2.610(11)
Gd5 Gd6 3.9380(7)
Gd6 O14 2.257(8)
Gd6 O10 2.260(10)
Gd6 O11 2.381(7)
Gd6 O15 2.396(9)
Gd6 O33 2.454(7)
Gd6 O36 2.455(8)
Gd6 N10 2.495(10)
Gd6 N7 2.538(10)
O1 C2 1.369(17)
O1 C1 1.403(16)
O2 C7 1.313(15)
O3 C9 1.305(14)
O4 N3 1.385(12)
O4 H4 0.8400
O5 C13 1.377(16)
O5 C12 1.429(13)
O6 C18 1.287(13)
O7 C20 1.299(15)
O8 N6 1.382(12)
O8 H8 0.8400
O9 C23 1.392(18)
O9 C24 1.45(2)
O10 C29 1.269(18)
O11 C31 1.317(13)
O12 N9 1.386(12)
O12 H12 0.8400
O13 C35 1.359(13)
O13 C34 1.425(12)
O14 C40 1.316(12)
O15 C42 1.323(15)
O16 N12 1.408(13)
O16 H16 0.8400
O17 C46 1.312(17)
O17 C45 1.428(15)
O18 C51 1.304(14)
O19 C53 1.323(13)
O20 N15 1.397(12)
O20 H20 0.8400
O21 C57 1.399(18)
O21 C56 1.428(18)
O22 C62 1.306(16)
O23 C64 1.288(13)
O24 N18 1.401(11)
O24 H24 0.8400
O25 C67 1.315(13)
O26 C67 1.261(15)
O27 C69 1.286(13)
O28 C69 1.270(14)
O29 C71 1.259(14)
O30 C71 1.317(14)
O31 C73 1.308(13)
O32 C73 1.250(13)
O33 C75 1.294(13)
O34 C75 1.244(14)
O35 C77 1.255(14)
O36 C77 1.266(14)
N1 C8 1.291(16)
N1 N2 1.416(13)
N2 C9 1.292(15)
N3 C10 1.277(15)
N4 C19 1.296(14)
N4 N5 1.412(13)
N5 C20 1.291(16)
N6 C21 1.308(16)
N7 C30 1.326(17)
N7 N8 1.403(13)
N8 C31 1.301(16)
N9 C32 1.270(15)
N10 C41 1.304(15)
N10 N11 1.434(14)
N11 C42 1.295(17)
N12 C43 1.253(18)
N13 C52 1.303(12)
N13 N14 1.428(13)
N14 C53 1.272(15)
N15 C54 1.294(16)
N16 C63 1.299(15)
N16 N17 1.407(13)
N17 C64 1.333(16)
N18 C65 1.248(16)
C1 H1A 0.9800
C1 H1B 0.9800
C1 H1C 0.9800
C2 C3 1.38(2)
C2 C7 1.424(16)
C3 C4 1.42(2)
C3 H3 0.9500
C4 C5 1.37(2)
C4 H4A 0.9500
C5 C6 1.400(18)
C5 H5 0.9500
C6 C7 1.408(18)
C6 C8 1.463(18)
C8 H8A 0.9500
C9 C10 1.491(15)
C10 C11 1.486(15)
C11 H11A 0.9800
C11 H11B 0.9800
C11 H11C 0.9800
C12 H12A 0.9800
C12 H12B 0.9800
C12 H12C 0.9800
C13 C14 1.386(15)
C13 C18 1.452(16)
C14 C15 1.365(18)
C14 H14 0.9500
C15 C16 1.387(19)
C15 H15 0.9500
C16 C17 1.433(16)
C16 H16A 0.9500
C17 C18 1.413(17)
C17 C19 1.415(17)
C19 H19A 0.9500
C20 C21 1.492(15)
C21 C22 1.516(18)
C22 H22A 0.9800
C22 H22B 0.9800
C22 H22C 0.9800
C23 H23A 0.9800
C23 H23B 0.9800
C23 H23C 0.9800
C24 C25 1.40(3)
C24 C29 1.42(2)
C25 C26 1.41(3)
C25 H25 0.9500
C26 C27 1.37(3)
C26 H26 0.9500
C27 C28 1.47(2)
C27 H27 0.9500
C28 C29 1.42(2)
C28 C30 1.44(2)
C30 H30 0.9500
C31 C32 1.516(15)
C32 C33 1.500(15)
C33 H33A 0.9800
C33 H33B 0.9800
C33 H33C 0.9800
C34 H34A 0.9800
C34 H34B 0.9800
C34 H34C 0.9800
C35 C36 1.399(2)
C35 C40 1.400(2)
C36 C37 1.398(2)
C36 H36 0.9500
C37 C38 1.401(2)
C37 H37 0.9500
C38 C39 1.400(2)
C38 H38 0.9500
C39 C40 1.400(2)
C39 C41 1.463(15)
C41 H41 0.9500
C42 C43 1.513(18)
C43 C44 1.51(2)
C44 H44A 0.9800
C44 H44B 0.9800
C44 H44C 0.9800
C45 H45A 0.9800
C45 H45B 0.9800
C45 H45C 0.9800
C46 C47 1.393(15)
C46 C51 1.440(13)
C47 C48 1.416(16)
C47 H47 0.9500
C48 C49 1.377(15)
C48 H48 0.9500
C49 C50 1.410(13)
C49 H49 0.9500
C50 C51 1.447(13)
C50 C52 1.538(13)
C52 H52 0.9500
C53 C54 1.507(15)
C54 C55 1.489(17)
C55 H55A 0.9800
C55 H55B 0.9800
C55 H55C 0.9800
C56 H56A 0.9800
C56 H56B 0.9800
C56 H56C 0.9800
C57 C58 1.381(19)
C57 C62 1.425(18)
C58 C59 1.39(2)
C58 H58 0.9500
C59 C60 1.36(2)
C59 H59 0.9500
C60 C61 1.436(18)
C60 H60 0.9500
C61 C62 1.405(18)
C61 C63 1.440(17)
C63 H63 0.9500
C64 C65 1.486(16)
C65 C66 1.512(15)
C66 H66A 0.9800
C66 H66B 0.9800
C66 H66C 0.9800
C67 C68 1.485(17)
C68 H68A 0.9800
C68 H68B 0.9800
C68 H68C 0.9800
C69 C70 1.488(16)
C70 H70A 0.9800
C70 H70B 0.9800
C70 H70C 0.9800
C71 C72 1.507(15)
C72 H72A 0.9800
C72 H72B 0.9800
C72 H72C 0.9800
C73 C74 1.475(16)
C74 H74A 0.9800
C74 H74B 0.9800
C74 H74C 0.9800
C75 C76 1.521(16)
C76 H76A 0.9800
C76 H76B 0.9800
C76 H76C 0.9800
C77 C78 1.511(16)
C78 H78A 0.9800
C78 H78B 0.9800
C78 H78C 0.9800
N19 C81 1.487(19)
N19 C83 1.502(19)
N19 C79 1.506(18)
N19 H19 0.9300
C79 C80 1.478(19)
C79 H79A 0.9900
C79 H79B 0.9900
C80 H80A 0.9800
C80 H80B 0.9800
C80 H80C 0.9800
C81 C82 1.48(2)
C81 H81A 0.9900
C81 H81B 0.9900
C82 H82A 0.9800
C82 H82B 0.9800
C82 H82C 0.9800
C83 C84 1.50(2)
C83 H83A 0.9900
C83 H83B 0.9900
C84 H84A 0.9800
C84 H84B 0.9800
C84 H84C 0.9800

loop_
_geom_hbond_atom_site_label_D
_geom_hbond_atom_site_label_H
_geom_hbond_atom_site_label_A
_geom_hbond_distance_DA
_geom_hbond_distance_DH
_geom_hbond_distance_HA
_geom_hbond_angle_DHA
_geom_hbond_publ_flag
O4 H4 O5 2.950(16) 0.840 2.551 110 no
O16 H16 O7 3.028(15) 0.840 2.594 114 no
O20 H20 O3 3.038(15) 0.840 2.431 130 no
O24 H24 O13 2.935(13) 0.840 2.605 105 no
O24 H24 O14 2.953(14) 0.840 2.190 151 no

loop_
_platon_squeeze_void_nr
_platon_squeeze_void_average_x
_platon_squeeze_void_average_y
_platon_squeeze_void_average_z
_platon_squeeze_void_volume
_platon_squeeze_void_count_electrons
_platon_squeeze_void_content
1 -0.006 0.454 0.139 47 14 ' '
2 0.006 0.546 0.861 47 14 ' '
3 0.500 0.500 0.500 1059 242 ' '
4 0.324 0.547 0.787 26 6 ' '
5 0.676 0.453 0.213 25 4 ' '
